data_7232390
loop_
_publ_author_name
'Yang, Qin'
'Yin, Zhijian'
'Zheng, Lifang'
'Yuan, Jianjun'
'Wei, Song'
'Ding, Qiuping'
'Peng, Yiyuan'

_publ_section_title
;
 Copper-catalyzed cross-dehydrogenative coupling between
 quinazoline-3-oxides and indoles
;
_journal_issue 11
_journal_name_full 'RSC Advances'
_journal_page_first 5870
_journal_paper_doi 10.1039/C8RA09864F
_journal_volume 9
_journal_year 2019
_chemical_formula_sum 'C47 H40 N6 O4'
_chemical_formula_weight 752.85
_space_group_crystal_system triclinic
_space_group_IT_number 2
_space_group_name_Hall '-P 1'
_space_group_name_H-M_alt 'P -1'
_symmetry_space_group_name_Hall '-P 1'
_symmetry_space_group_name_H-M 'P -1'
_atom_sites_solution_hydrogens geom
_audit_block_doi 10.5517/ccdc.csd.cc1ywjq2
_audit_creation_method SHELXL-2014/7
_audit_update_record
;
2017-12-29 deposited with the CCDC.
2019-02-11 downloaded from the CCDC.
;
_cell_angle_alpha 80.822(4)
_cell_angle_beta 83.839(3)
_cell_angle_gamma 85.407(4)
_cell_formula_units_Z 2
_cell_length_a 9.5458(4)
_cell_length_b 11.2817(6)
_cell_length_c 18.8823(8)
_cell_measurement_reflns_used 10301
_cell_measurement_temperature 293(2)
_cell_measurement_theta_max 27.9550
_cell_measurement_theta_min 3.9570
_cell_volume 1991.75(16)
_computing_cell_refinement 'CrysAlisPro 1.171.38.41 (Rigaku OD, 2015)'
_computing_data_collection 'CrysAlisPro 1.171.38.41 (Rigaku OD, 2015)'
_computing_data_reduction 'CrysAlisPro 1.171.38.41 (Rigaku OD, 2015)'
_computing_structure_refinement 'SHELXL-2014/7 (Sheldrick, 2014)'
_computing_structure_solution 'SHELXS-2014/7 (Sheldrick, 2014)'
_diffrn_ambient_temperature 293(2)
_diffrn_detector 'CCD plate'
_diffrn_detector_type EosS2
_diffrn_measured_fraction_theta_full 0.997
_diffrn_measured_fraction_theta_max 0.998
_diffrn_measurement_device 'four-circle diffractometer'
_diffrn_measurement_device_type 'SuperNova, Single source at offset, EosS2'
_diffrn_measurement_method '\w scans'
_diffrn_radiation_monochromator mirror
_diffrn_radiation_probe x-ray
_diffrn_radiation_type 'Mo K\a'
_diffrn_radiation_wavelength 0.71073
_diffrn_reflns_av_R_equivalents 0.0308
_diffrn_reflns_av_unetI/netI 0.0305
_diffrn_reflns_Laue_measured_fraction_full 0.997
_diffrn_reflns_Laue_measured_fraction_max 0.998
_diffrn_reflns_limit_h_max 11
_diffrn_reflns_limit_h_min -11
_diffrn_reflns_limit_k_max 14
_diffrn_reflns_limit_k_min -14
_diffrn_reflns_limit_l_max 23
_diffrn_reflns_limit_l_min -23
_diffrn_reflns_number 32595
_diffrn_reflns_point_group_measured_fraction_full 0.997
_diffrn_reflns_point_group_measured_fraction_max 0.998
_diffrn_reflns_theta_full 25.242
_diffrn_reflns_theta_max 26.371
_diffrn_reflns_theta_min 3.294
_diffrn_source_type 'SuperNova (Mo) X-ray Source'
_exptl_absorpt_coefficient_mu 0.082
_exptl_absorpt_correction_T_max 1.00000
_exptl_absorpt_correction_T_min 0.64797
_exptl_absorpt_correction_type multi-scan
_exptl_absorpt_process_details
;
CrysAlisPro 1.171.38.41 (Rigaku Oxford Diffraction, 2015)
Empirical absorption correction using spherical harmonics,
 implemented in SCALE3 ABSPACK scaling algorithm.
;
_exptl_crystal_colour colorless
_exptl_crystal_density_diffrn 1.255
_exptl_crystal_description block
_exptl_crystal_F_000 792
_exptl_crystal_size_max 0.090
_exptl_crystal_size_mid 0.060
_exptl_crystal_size_min 0.050
_refine_diff_density_max 0.704
_refine_diff_density_min -0.243
_refine_diff_density_rms 0.069
_refine_ls_extinction_method none
_refine_ls_goodness_of_fit_ref 1.046
_refine_ls_hydrogen_treatment constr
_refine_ls_matrix_type full
_refine_ls_number_parameters 526
_refine_ls_number_reflns 8127
_refine_ls_number_restraints 0
_refine_ls_restrained_S_all 1.046
_refine_ls_R_factor_all 0.0873
_refine_ls_R_factor_gt 0.0676
_refine_ls_shift/su_max 0.000
_refine_ls_shift/su_mean 0.000
_refine_ls_structure_factor_coef Fsqd
_refine_ls_weighting_details 'w=1/[\s^2^(Fo^2^)+(0.1195P)^2^+0.8183P] where P=(Fo^2^+2Fc^2^)/3'
_refine_ls_weighting_scheme calc
_refine_ls_wR_factor_gt 0.1988
_refine_ls_wR_factor_ref 0.2158
_reflns_Friedel_coverage 0.000
_reflns_number_gt 6081
_reflns_number_total 8127
_reflns_threshold_expression 'I > 2\s(I)'
_cod_data_source_file c8ra09864f2.cif
_cod_data_source_block yq-2-91-1
_cod_database_code 7232390
_shelx_shelxl_version_number 2014/7
_shelx_space_group_comment
;
The symmetry employed for this shelxl refinement is uniquely defined
by the following loop, which should always be used as a source of
symmetry information in preference to the above space-group names.
They are only intended as comments.
;
_shelx_estimated_absorpt_t_min 0.993
_shelx_estimated_absorpt_t_max 0.996

loop_
_space_group_symop_operation_xyz
'x, y, z'
'-x, -y, -z'

loop_
_atom_site_label
_atom_site_type_symbol
_atom_site_fract_x
_atom_site_fract_y
_atom_site_fract_z
_atom_site_U_iso_or_equiv
_atom_site_adp_type
_atom_site_occupancy
_atom_site_site_symmetry_order
_atom_site_calc_flag
_atom_site_refinement_flags_posn
_atom_site_refinement_flags_adp
_atom_site_refinement_flags_occupancy
_atom_site_disorder_assembly
_atom_site_disorder_group
O1 O 0.47612(18) 0.58023(16) 0.23178(8) 0.0491(4) Uani 1 1 d . . . . .
O2 O 0.92306(17) 0.36115(16) 0.40831(9) 0.0486(4) Uani 1 1 d . . . . .
O3 O -0.2164(4) 0.9211(3) 0.0159(2) 0.1330(13) Uani 1 1 d . . . . .
O4 O -0.3654(6) 0.9959(4) -0.1042(3) 0.076(2) Uani 0.464(7) 1 d . . P A 1
O4A O -0.3957(10) 0.9197(6) 0.0956(3) 0.164(4) Uani 0.536(7) 1 d . . P A 2
N1 N 0.5027(2) 0.59671(17) 0.16126(10) 0.0383(4) Uani 1 1 d . . . . .
N2 N 0.8530(2) 0.4080(2) 0.26702(12) 0.0588(6) Uani 1 1 d . . . . .
H2 H 0.8879 0.4014 0.3077 0.071 Uiso 1 1 calc R U . . .
N3 N 0.4158(2) 0.67258(19) 0.04896(10) 0.0440(5) Uani 1 1 d . . . . .
N4 N 0.96531(18) 0.26755(16) 0.45327(9) 0.0345(4) Uani 1 1 d . . . . .
N5 N 0.90438(19) 0.13469(17) 0.56069(10) 0.0378(4) Uani 1 1 d . . . . .
N6 N 1.3197(2) 0.3901(2) 0.30197(11) 0.0517(6) Uani 1 1 d . . . . .
H6 H 1.3492 0.4561 0.2777 0.062 Uiso 1 1 calc R U . . .
C1 C -0.1548(4) 0.8261(4) 0.2379(2) 0.0939(12) Uani 1 1 d . . . . .
H1A H -0.1631 0.9120 0.2252 0.141 Uiso 1 1 calc R U . . .
H1B H -0.1667 0.8050 0.2893 0.141 Uiso 1 1 calc R U . . .
H1C H -0.2262 0.7914 0.2170 0.141 Uiso 1 1 calc R U . . .
C2 C -0.0101(3) 0.7784(3) 0.20939(17) 0.0644(8) Uani 1 1 d . . . . .
C3 C 0.0064(3) 0.7222(3) 0.14855(18) 0.0688(9) Uani 1 1 d . . . . .
H3 H -0.0726 0.7122 0.1258 0.083 Uiso 1 1 calc R U . . .
C4 C 0.1387(3) 0.6808(3) 0.12115(16) 0.0576(7) Uani 1 1 d . . . . .
H4 H 0.1474 0.6449 0.0797 0.069 Uiso 1 1 calc R U . . .
C5 C 0.2579(3) 0.6921(2) 0.15458(13) 0.0445(6) Uani 1 1 d . . . . .
C6 C 0.2414(3) 0.7487(3) 0.21561(16) 0.0669(8) Uani 1 1 d . . . . .
H6A H 0.3199 0.7580 0.2389 0.080 Uiso 1 1 calc R U . . .
C7 C 0.1098(4) 0.7910(4) 0.24164(18) 0.0782(10) Uani 1 1 d . . . . .
H7 H 0.1014 0.8293 0.2822 0.094 Uiso 1 1 calc R U . . .
C8 C 0.3971(2) 0.6537(2) 0.11892(12) 0.0399(5) Uani 1 1 d . . . . .
C9 C 0.5454(2) 0.6435(2) 0.01485(12) 0.0391(5) Uani 1 1 d . . . . .
C10 C 0.5673(3) 0.6743(3) -0.06046(13) 0.0493(6) Uani 1 1 d . . . . .
H10 H 0.4929 0.7086 -0.0865 0.059 Uiso 1 1 calc R U . . .
C11 C 0.6979(3) 0.6539(3) -0.09546(13) 0.0534(7) Uani 1 1 d . . . . .
H11 H 0.7116 0.6731 -0.1454 0.064 Uiso 1 1 calc R U . . .
C12 C 0.8108(2) 0.6044(2) -0.05675(13) 0.0471(6) Uani 1 1 d . . . . .
H12 H 0.9000 0.5937 -0.0809 0.056 Uiso 1 1 calc R U . . .
C13 C 0.7916(2) 0.5717(2) 0.01632(12) 0.0418(5) Uani 1 1 d . . . . .
H13 H 0.8675 0.5387 0.0415 0.050 Uiso 1 1 calc R U . . .
C14 C 0.6561(2) 0.5880(2) 0.05383(11) 0.0368(5) Uani 1 1 d . . . . .
C15 C 0.6284(2) 0.5560(2) 0.13027(11) 0.0373(5) Uani 1 1 d . . . . .
C16 C 0.7268(2) 0.4810(2) 0.17466(12) 0.0404(5) Uani 1 1 d . . . . .
C17 C 0.7555(3) 0.4933(3) 0.24320(13) 0.0510(6) Uani 1 1 d . . . . .
H17 H 0.7132 0.5523 0.2692 0.061 Uiso 1 1 calc R U . . .
C18 C 0.8884(3) 0.3329(2) 0.21666(13) 0.0488(6) Uani 1 1 d . . . . .
C19 C 0.9800(3) 0.2307(3) 0.22018(17) 0.0634(8) Uani 1 1 d . . . . .
H19 H 1.0337 0.2069 0.2589 0.076 Uiso 1 1 calc R U . . .
C20 C 0.9879(3) 0.1659(3) 0.1637(2) 0.0712(9) Uani 1 1 d . . . . .
H20 H 1.0476 0.0964 0.1645 0.085 Uiso 1 1 calc R U . . .
C21 C 0.9083(3) 0.2024(3) 0.10563(18) 0.0645(8) Uani 1 1 d . . . . .
H21 H 0.9148 0.1559 0.0688 0.077 Uiso 1 1 calc R U . . .
C22 C 0.8203(3) 0.3057(2) 0.10127(14) 0.0483(6) Uani 1 1 d . . . . .
H22 H 0.7683 0.3290 0.0619 0.058 Uiso 1 1 calc R U . . .
C23 C 0.8104(2) 0.3748(2) 0.15693(12) 0.0411(5) Uani 1 1 d . . . . .
C24 C 0.2814(3) 0.3909(3) 0.55626(18) 0.0607(8) Uani 1 1 d . . . . .
H24A H 0.2463 0.4287 0.5118 0.091 Uiso 1 1 calc R U . . .
H24B H 0.2709 0.4469 0.5901 0.091 Uiso 1 1 calc R U . . .
H24C H 0.2290 0.3219 0.5756 0.091 Uiso 1 1 calc R U . . .
C25 C 0.4351(2) 0.3518(2) 0.54252(14) 0.0458(6) Uani 1 1 d . . . . .
C26 C 0.4969(2) 0.3414(2) 0.47374(14) 0.0449(6) Uani 1 1 d . . . . .
H26 H 0.4419 0.3598 0.4352 0.054 Uiso 1 1 calc R U . . .
C27 C 0.6381(2) 0.3045(2) 0.46061(13) 0.0411(5) Uani 1 1 d . . . . .
H27 H 0.6769 0.3002 0.4137 0.049 Uiso 1 1 calc R U . . .
C28 C 0.7215(2) 0.2742(2) 0.51723(12) 0.0383(5) Uani 1 1 d . . . . .
C29 C 0.6608(3) 0.2851(3) 0.58658(14) 0.0535(7) Uani 1 1 d . . . . .
H29 H 0.7155 0.2659 0.6252 0.064 Uiso 1 1 calc R U . . .
C30 C 0.5200(3) 0.3240(3) 0.59879(15) 0.0577(7) Uani 1 1 d . . . . .
H30 H 0.4820 0.3316 0.6454 0.069 Uiso 1 1 calc R U . . .
C31 C 0.8681(2) 0.2215(2) 0.51088(11) 0.0352(5) Uani 1 1 d . . . . .
C32 C 1.0408(2) 0.0880(2) 0.55908(11) 0.0348(5) Uani 1 1 d . . . . .
C33 C 1.0786(3) -0.0010(2) 0.61616(12) 0.0431(5) Uani 1 1 d . . . . .
H33 H 1.0098 -0.0307 0.6518 0.052 Uiso 1 1 calc R U . . .
C34 C 1.2157(3) -0.0439(2) 0.61943(13) 0.0468(6) Uani 1 1 d . . . . .
H34 H 1.2402 -0.1033 0.6570 0.056 Uiso 1 1 calc R U . . .
C35 C 1.3200(3) 0.0018(2) 0.56581(13) 0.0472(6) Uani 1 1 d . . . . .
H35 H 1.4138 -0.0258 0.5692 0.057 Uiso 1 1 calc R U . . .
C36 C 1.2856(2) 0.0858(2) 0.50892(12) 0.0401(5) Uani 1 1 d . . . . .
H36 H 1.3559 0.1148 0.4739 0.048 Uiso 1 1 calc R U . . .
C37 C 1.1430(2) 0.12917(19) 0.50290(11) 0.0330(5) Uani 1 1 d . . . . .
C38 C 1.0989(2) 0.2184(2) 0.44584(11) 0.0343(5) Uani 1 1 d . . . . .
C39 C 1.1929(2) 0.2630(2) 0.38275(12) 0.0389(5) Uani 1 1 d . . . . .
C40 C 1.2096(3) 0.3817(2) 0.35346(13) 0.0474(6) Uani 1 1 d . . . . .
H40 H 1.1530 0.4468 0.3672 0.057 Uiso 1 1 calc R U . . .
C41 C 1.2992(2) 0.1928(2) 0.34332(12) 0.0400(5) Uani 1 1 d . . . . .
C42 C 1.3774(2) 0.2765(2) 0.29442(12) 0.0451(6) Uani 1 1 d . . . . .
C43 C 1.4899(3) 0.2423(3) 0.24741(13) 0.0554(7) Uani 1 1 d . . . . .
H43 H 1.5419 0.2991 0.2167 0.066 Uiso 1 1 calc R U . . .
C44 C 1.5213(3) 0.1213(3) 0.24792(15) 0.0632(8) Uani 1 1 d . . . . .
H44 H 1.5965 0.0956 0.2173 0.076 Uiso 1 1 calc R U . . .
C45 C 1.4417(3) 0.0356(3) 0.29398(15) 0.0592(7) Uani 1 1 d . . . . .
H45 H 1.4637 -0.0458 0.2924 0.071 Uiso 1 1 calc R U . . .
C46 C 1.3314(3) 0.0698(2) 0.34153(13) 0.0481(6) Uani 1 1 d . . . . .
H46 H 1.2795 0.0123 0.3718 0.058 Uiso 1 1 calc R U . . .
C47 C -0.2310(9) 1.0268(5) -0.0377(3) 0.162(3) Uani 1 1 d . . . . .

loop_
_atom_site_aniso_label
_atom_site_aniso_U_11
_atom_site_aniso_U_22
_atom_site_aniso_U_33
_atom_site_aniso_U_23
_atom_site_aniso_U_13
_atom_site_aniso_U_12
O1 0.0569(10) 0.0606(11) 0.0259(8) -0.0006(7) 0.0045(7) -0.0023(8)
O2 0.0467(9) 0.0546(11) 0.0360(9) 0.0116(8) -0.0035(7) 0.0104(8)
O3 0.176(3) 0.0688(18) 0.152(3) -0.0176(19) -0.039(3) 0.043(2)
O4 0.115(4) 0.045(3) 0.072(3) 0.003(2) -0.030(3) -0.024(2)
O4A 0.308(11) 0.114(5) 0.100(5) -0.021(4) -0.092(6) -0.079(6)
N1 0.0429(10) 0.0419(11) 0.0288(10) -0.0022(8) -0.0004(8) -0.0053(8)
N2 0.0607(14) 0.0814(17) 0.0320(11) 0.0043(11) -0.0152(10) -0.0024(12)
N3 0.0398(10) 0.0560(12) 0.0348(11) -0.0044(9) -0.0027(8) -0.0014(9)
N4 0.0350(9) 0.0409(10) 0.0260(9) 0.0001(7) -0.0050(7) 0.0003(8)
N5 0.0353(9) 0.0420(11) 0.0328(10) 0.0018(8) -0.0018(7) -0.0002(8)
N6 0.0491(12) 0.0608(14) 0.0389(12) 0.0129(10) -0.0002(9) -0.0117(10)
C1 0.068(2) 0.105(3) 0.107(3) -0.037(2) 0.017(2) 0.013(2)
C2 0.0572(17) 0.0666(19) 0.0669(19) -0.0176(15) 0.0098(14) 0.0059(14)
C3 0.0473(15) 0.082(2) 0.081(2) -0.0309(18) 0.0021(14) -0.0041(14)
C4 0.0469(14) 0.0712(19) 0.0594(17) -0.0279(14) 0.0009(12) -0.0047(13)
C5 0.0448(13) 0.0483(14) 0.0388(13) -0.0067(10) 0.0008(10) -0.0002(10)
C6 0.0630(18) 0.087(2) 0.0544(18) -0.0298(16) -0.0112(14) 0.0156(16)
C7 0.078(2) 0.102(3) 0.0559(19) -0.0343(18) -0.0048(16) 0.0258(19)
C8 0.0412(12) 0.0429(13) 0.0359(12) -0.0059(10) -0.0032(9) -0.0049(10)
C9 0.0377(11) 0.0473(13) 0.0320(12) -0.0044(10) -0.0034(9) -0.0052(10)
C10 0.0436(13) 0.0705(17) 0.0314(13) 0.0010(11) -0.0069(10) -0.0024(12)
C11 0.0498(14) 0.0770(19) 0.0295(12) 0.0024(12) -0.0003(10) -0.0061(13)
C12 0.0392(12) 0.0620(16) 0.0367(13) -0.0008(11) 0.0038(10) -0.0065(11)
C13 0.0373(12) 0.0495(14) 0.0369(13) 0.0011(10) -0.0042(9) -0.0073(10)
C14 0.0369(11) 0.0437(13) 0.0297(11) -0.0030(9) -0.0030(9) -0.0067(9)
C15 0.0390(11) 0.0425(12) 0.0304(11) -0.0028(9) -0.0034(9) -0.0084(9)
C16 0.0409(12) 0.0490(14) 0.0290(11) 0.0024(10) -0.0026(9) -0.0064(10)
C17 0.0542(15) 0.0623(16) 0.0353(13) -0.0038(11) -0.0074(11) -0.0005(12)
C18 0.0451(13) 0.0566(15) 0.0388(13) 0.0120(11) -0.0030(10) -0.0081(11)
C19 0.0537(16) 0.0654(19) 0.0605(19) 0.0216(15) -0.0074(13) 0.0016(14)
C20 0.0646(19) 0.0514(17) 0.088(2) 0.0110(17) -0.0015(17) 0.0068(14)
C21 0.0608(17) 0.0566(17) 0.075(2) -0.0102(15) -0.0004(15) -0.0023(14)
C22 0.0415(13) 0.0554(15) 0.0476(14) -0.0055(12) -0.0024(10) -0.0080(11)
C23 0.0346(11) 0.0492(14) 0.0358(12) 0.0062(10) -0.0023(9) -0.0078(10)
C24 0.0407(14) 0.0618(18) 0.082(2) -0.0236(15) -0.0030(13) 0.0064(12)
C25 0.0390(12) 0.0395(13) 0.0589(16) -0.0118(11) -0.0020(11) 0.0027(10)
C26 0.0368(12) 0.0497(14) 0.0500(15) -0.0079(11) -0.0113(10) -0.0028(10)
C27 0.0402(12) 0.0490(14) 0.0347(12) -0.0074(10) -0.0039(9) -0.0030(10)
C28 0.0356(11) 0.0432(13) 0.0342(12) -0.0035(9) -0.0021(9) 0.0016(9)
C29 0.0471(14) 0.0745(19) 0.0365(14) -0.0084(12) -0.0059(11) 0.0127(13)
C30 0.0518(15) 0.0753(19) 0.0436(15) -0.0158(13) 0.0026(12) 0.0153(13)
C31 0.0353(11) 0.0411(12) 0.0285(11) -0.0039(9) -0.0019(8) -0.0019(9)
C32 0.0343(11) 0.0382(12) 0.0314(11) -0.0030(9) -0.0048(8) -0.0010(9)
C33 0.0465(13) 0.0446(13) 0.0346(12) 0.0027(10) -0.0025(10) -0.0010(10)
C34 0.0530(14) 0.0468(14) 0.0376(13) 0.0022(10) -0.0110(11) 0.0067(11)
C35 0.0391(12) 0.0558(15) 0.0457(14) -0.0052(11) -0.0122(10) 0.0084(11)
C36 0.0334(11) 0.0493(14) 0.0370(12) -0.0043(10) -0.0047(9) -0.0014(10)
C37 0.0336(10) 0.0354(11) 0.0301(11) -0.0040(9) -0.0046(8) -0.0033(9)
C38 0.0316(10) 0.0407(12) 0.0304(11) -0.0042(9) -0.0035(8) -0.0036(9)
C39 0.0323(11) 0.0503(14) 0.0318(12) 0.0021(10) -0.0046(9) -0.0039(9)
C40 0.0418(13) 0.0562(15) 0.0394(13) 0.0072(11) -0.0040(10) -0.0035(11)
C41 0.0338(11) 0.0556(15) 0.0293(11) -0.0009(10) -0.0037(9) -0.0051(10)
C42 0.0375(12) 0.0656(17) 0.0302(12) 0.0033(11) -0.0048(9) -0.0093(11)
C43 0.0427(13) 0.087(2) 0.0329(13) 0.0025(13) 0.0019(10) -0.0112(13)
C44 0.0448(14) 0.101(3) 0.0409(15) -0.0105(15) 0.0043(11) 0.0017(15)
C45 0.0558(16) 0.0705(19) 0.0508(16) -0.0149(14) 0.0008(13) 0.0025(14)
C46 0.0430(13) 0.0612(16) 0.0396(13) -0.0060(11) -0.0017(10) -0.0066(11)
C47 0.274(8) 0.089(4) 0.123(5) -0.017(3) -0.004(5) -0.022(4)

loop_
_atom_type_symbol
_atom_type_description
_atom_type_scat_dispersion_real
_atom_type_scat_dispersion_imag
_atom_type_scat_source
C C 0.0033 0.0016 'International Tables Vol C Tables 4.2.6.8 and 6.1.1.4'
H H 0.0000 0.0000 'International Tables Vol C Tables 4.2.6.8 and 6.1.1.4'
N N 0.0061 0.0033 'International Tables Vol C Tables 4.2.6.8 and 6.1.1.4'
O O 0.0106 0.0060 'International Tables Vol C Tables 4.2.6.8 and 6.1.1.4'

loop_
_geom_angle_atom_site_label_1
_geom_angle_atom_site_label_2
_geom_angle_atom_site_label_3
_geom_angle
O1 N1 C15 120.32(18)
O1 N1 C8 118.75(18)
C15 N1 C8 120.91(18)
C17 N2 C18 109.7(2)
C17 N2 H2 125.2
C18 N2 H2 125.2
C8 N3 C9 119.4(2)
O2 N4 C38 121.05(17)
O2 N4 C31 118.00(17)
C38 N4 C31 120.94(18)
C31 N5 C32 119.67(18)
C40 N6 C42 109.3(2)
C40 N6 H6 125.3
C42 N6 H6 125.3
C2 C1 H1A 109.5
C2 C1 H1B 109.5
H1A C1 H1B 109.5
C2 C1 H1C 109.5
H1A C1 H1C 109.5
H1B C1 H1C 109.5
C7 C2 C3 117.5(3)
C7 C2 C1 121.8(3)
C3 C2 C1 120.6(3)
C2 C3 C4 121.1(3)
C2 C3 H3 119.5
C4 C3 H3 119.5
C5 C4 C3 120.9(3)
C5 C4 H4 119.5
C3 C4 H4 119.5
C4 C5 C6 118.0(2)
C4 C5 C8 117.7(2)
C6 C5 C8 124.0(2)
C7 C6 C5 120.5(3)
C7 C6 H6A 119.7
C5 C6 H6A 119.7
C6 C7 C2 122.0(3)
C6 C7 H7 119.0
C2 C7 H7 119.0
N3 C8 N1 122.1(2)
N3 C8 C5 118.3(2)
N1 C8 C5 119.6(2)
N3 C9 C14 121.3(2)
N3 C9 C10 118.6(2)
C14 C9 C10 120.0(2)
C11 C10 C9 120.0(2)
C11 C10 H10 120.0
C9 C10 H10 120.0
C10 C11 C12 120.4(2)
C10 C11 H11 119.8
C12 C11 H11 119.8
C13 C12 C11 120.6(2)
C13 C12 H12 119.7
C11 C12 H12 119.7
C12 C13 C14 120.2(2)
C12 C13 H13 119.9
C14 C13 H13 119.9
C9 C14 C13 118.6(2)
C9 C14 C15 118.1(2)
C13 C14 C15 123.2(2)
N1 C15 C14 117.3(2)
N1 C15 C16 119.64(19)
C14 C15 C16 123.0(2)
C17 C16 C23 106.0(2)
C17 C16 C15 127.2(2)
C23 C16 C15 126.8(2)
N2 C17 C16 110.4(2)
N2 C17 H17 124.8
C16 C17 H17 124.8
N2 C18 C19 129.0(3)
N2 C18 C23 108.0(2)
C19 C18 C23 122.9(3)
C20 C19 C18 117.0(3)
C20 C19 H19 121.5
C18 C19 H19 121.5
C19 C20 C21 121.2(3)
C19 C20 H20 119.4
C21 C20 H20 119.4
C22 C21 C20 121.7(3)
C22 C21 H21 119.1
C20 C21 H21 119.1
C21 C22 C23 118.9(3)
C21 C22 H22 120.5
C23 C22 H22 120.5
C22 C23 C18 118.1(2)
C22 C23 C16 135.8(2)
C18 C23 C16 105.8(2)
C25 C24 H24A 109.5
C25 C24 H24B 109.5
H24A C24 H24B 109.5
C25 C24 H24C 109.5
H24A C24 H24C 109.5
H24B C24 H24C 109.5
C26 C25 C30 117.5(2)
C26 C25 C24 121.6(2)
C30 C25 C24 120.8(2)
C25 C26 C27 122.1(2)
C25 C26 H26 119.0
C27 C26 H26 119.0
C28 C27 C26 120.1(2)
C28 C27 H27 120.0
C26 C27 H27 120.0
C27 C28 C29 118.3(2)
C27 C28 C31 124.9(2)
C29 C28 C31 116.6(2)
C30 C29 C28 120.9(2)
C30 C29 H29 119.5
C28 C29 H29 119.5
C25 C30 C29 121.0(2)
C25 C30 H30 119.5
C29 C30 H30 119.5
N5 C31 N4 121.88(19)
N5 C31 C28 117.81(19)
N4 C31 C28 120.28(19)
N5 C32 C33 118.27(19)
N5 C32 C37 121.40(19)
C33 C32 C37 120.3(2)
C34 C33 C32 120.3(2)
C34 C33 H33 119.9
C32 C33 H33 119.9
C33 C34 C35 119.8(2)
C33 C34 H34 120.1
C35 C34 H34 120.1
C36 C35 C34 121.1(2)
C36 C35 H35 119.5
C34 C35 H35 119.5
C35 C36 C37 120.3(2)
C35 C36 H36 119.9
C37 C36 H36 119.9
C32 C37 C36 118.1(2)
C32 C37 C38 118.10(19)
C36 C37 C38 123.67(19)
N4 C38 C37 117.53(18)
N4 C38 C39 119.19(19)
C37 C38 C39 123.19(19)
C40 C39 C41 106.0(2)
C40 C39 C38 126.8(2)
C41 C39 C38 126.9(2)
N6 C40 C39 110.4(2)
N6 C40 H40 124.8
C39 C40 H40 124.8
C46 C41 C42 118.5(2)
C46 C41 C39 135.2(2)
C42 C41 C39 106.2(2)
N6 C42 C43 129.2(2)
N6 C42 C41 108.1(2)
C43 C42 C41 122.7(3)
C44 C43 C42 117.5(3)
C44 C43 H43 121.2
C42 C43 H43 121.2
C43 C44 C45 121.1(3)
C43 C44 H44 119.5
C45 C44 H44 119.5
C46 C45 C44 121.3(3)
C46 C45 H45 119.3
C44 C45 H45 119.3
C45 C46 C41 118.7(2)
C45 C46 H46 120.6
C41 C46 H46 120.6

loop_
_geom_bond_atom_site_label_1
_geom_bond_atom_site_label_2
_geom_bond_distance
O1 N1 1.315(2)
O2 N4 1.311(2)
O3 C47 1.444(7)
N1 C15 1.356(3)
N1 C8 1.405(3)
N2 C17 1.343(3)
N2 C18 1.370(4)
N2 H2 0.8600
N3 C8 1.299(3)
N3 C9 1.373(3)
N4 C38 1.351(3)
N4 C31 1.412(3)
N5 C31 1.298(3)
N5 C32 1.364(3)
N6 C40 1.352(3)
N6 C42 1.376(3)
N6 H6 0.8600
C1 C2 1.517(4)
C1 H1A 0.9600
C1 H1B 0.9600
C1 H1C 0.9600
C2 C7 1.380(5)
C2 C3 1.387(4)
C3 C4 1.387(4)
C3 H3 0.9300
C4 C5 1.382(4)
C4 H4 0.9300
C5 C6 1.393(4)
C5 C8 1.489(3)
C6 C7 1.376(4)
C6 H6A 0.9300
C7 H7 0.9300
C9 C14 1.402(3)
C9 C10 1.406(3)
C10 C11 1.368(3)
C10 H10 0.9300
C11 C12 1.397(4)
C11 H11 0.9300
C12 C13 1.367(3)
C12 H12 0.9300
C13 C14 1.419(3)
C13 H13 0.9300
C14 C15 1.432(3)
C15 C16 1.455(3)
C16 C17 1.381(3)
C16 C23 1.449(3)
C17 H17 0.9300
C18 C19 1.388(4)
C18 C23 1.415(3)
C19 C20 1.378(5)
C19 H19 0.9300
C20 C21 1.391(5)
C20 H20 0.9300
C21 C22 1.378(4)
C21 H21 0.9300
C22 C23 1.396(4)
C22 H22 0.9300
C24 C25 1.505(3)
C24 H24A 0.9600
C24 H24B 0.9600
C24 H24C 0.9600
C25 C26 1.386(4)
C25 C30 1.386(4)
C26 C27 1.387(3)
C26 H26 0.9300
C27 C28 1.384(3)
C27 H27 0.9300
C28 C29 1.394(3)
C28 C31 1.477(3)
C29 C30 1.387(3)
C29 H29 0.9300
C30 H30 0.9300
C32 C33 1.408(3)
C32 C37 1.409(3)
C33 C34 1.362(3)
C33 H33 0.9300
C34 C35 1.408(4)
C34 H34 0.9300
C35 C36 1.364(3)
C35 H35 0.9300
C36 C37 1.419(3)
C36 H36 0.9300
C37 C38 1.427(3)
C38 C39 1.459(3)
C39 C40 1.380(3)
C39 C41 1.452(3)
C40 H40 0.9300
C41 C46 1.402(4)
C41 C42 1.410(3)
C42 C43 1.389(4)
C43 C44 1.372(4)
C43 H43 0.9300
C44 C45 1.406(4)
C44 H44 0.9300
C45 C46 1.380(4)
C45 H45 0.9300
C46 H46 0.9300
